data_4112840
loop_
_publ_author_name
'Shengming Ma'
'Lianghua Lu'
'Junliang Zhang'

_publ_section_title
;
 Catalytic Regioselectivity Control in Ring-Opening Cycloisomerization of
 Methylene- or Alkylidenecyclopropyl Ketones
;
_journal_name_full 'Journal of the American Chemical Society'
_journal_page_first 9645
_journal_page_last 9660
_journal_paper_doi 10.1021/ja0494860
_journal_volume 126
_journal_year 2004
_chemical_formula_sum 'C12 H11 Cl O3 S'
_chemical_formula_weight 270.72
_chemical_name_systematic
; 
 ? 
;
_space_group_IT_number 14
_symmetry_cell_setting monoclinic
_symmetry_space_group_name_Hall '-P 2yn'
_symmetry_space_group_name_H-M 'P 1 21/n 1'
_atom_sites_solution_hydrogens geom
_atom_sites_solution_primary direct
_atom_sites_solution_secondary difmap
_audit_creation_method SHELXL-97
_cell_angle_alpha 90.00
_cell_angle_beta 115.267(3)
_cell_angle_gamma 90.00
_cell_formula_units_Z 4
_cell_length_a 11.3404(19)
_cell_length_b 10.0567(17)
_cell_length_c 12.770(2)
_cell_measurement_reflns_used 714
_cell_measurement_temperature 293(2)
_cell_measurement_theta_max 36.346
_cell_measurement_theta_min 5.371
_cell_volume 1317.0(4)
_computing_cell_refinement 'Bruker SMART'
_computing_data_collection 'Bruker SMART'
_computing_data_reduction 'Bruker SHELXTL'
_computing_molecular_graphics 'Bruker SHELXTL'
_computing_publication_material 'Bruker SHELXTL'
_computing_structure_refinement 'SHELXL-97 (Sheldrick, 1997)'
_computing_structure_solution 'SHELXS-97 (Sheldrick, 1990)'
_diffrn_ambient_temperature 293(2)
_diffrn_measured_fraction_theta_full 0.925
_diffrn_measured_fraction_theta_max 0.925
_diffrn_measurement_device_type 'CCD area detector'
_diffrn_measurement_method 'phi and omega scans'
_diffrn_radiation_monochromator graphite
_diffrn_radiation_source 'fine-focus sealed tube'
_diffrn_radiation_type MoK\a
_diffrn_radiation_wavelength 0.71073
_diffrn_reflns_av_R_equivalents 0.1005
_diffrn_reflns_av_sigmaI/netI 0.1460
_diffrn_reflns_limit_h_max 14
_diffrn_reflns_limit_h_min -14
_diffrn_reflns_limit_k_max 12
_diffrn_reflns_limit_k_min -13
_diffrn_reflns_limit_l_max 7
_diffrn_reflns_limit_l_min -16
_diffrn_reflns_number 7763
_diffrn_reflns_theta_full 28.26
_diffrn_reflns_theta_max 28.26
_diffrn_reflns_theta_min 2.02
_exptl_absorpt_coefficient_mu 0.441
_exptl_absorpt_correction_T_max 1.00000
_exptl_absorpt_correction_T_min 0.55493
_exptl_absorpt_correction_type empirical
_exptl_crystal_colour colorless
_exptl_crystal_density_diffrn 1.365
_exptl_crystal_F_000 560
_exptl_crystal_size_max 0.386
_exptl_crystal_size_mid 0.315
_exptl_crystal_size_min 0.118
_refine_diff_density_max 0.251
_refine_diff_density_min -0.280
_refine_diff_density_rms 0.049
_refine_ls_extinction_coef 0.0055(6)
_refine_ls_extinction_expression Fc^*^=kFc[1+0.001xFc^2^\l^3^/sin(2\q)]^-1/4^
_refine_ls_extinction_method SHELXL
_refine_ls_goodness_of_fit_ref 0.722
_refine_ls_hydrogen_treatment mixed
_refine_ls_matrix_type full
_refine_ls_number_parameters 199
_refine_ls_number_reflns 3016
_refine_ls_number_restraints 3
_refine_ls_restrained_S_all 0.723
_refine_ls_R_factor_all 0.1260
_refine_ls_R_factor_gt 0.0494
_refine_ls_shift/su_max 0.029
_refine_ls_shift/su_mean 0.002
_refine_ls_structure_factor_coef Fsqd
_refine_ls_weighting_details 'calc w=1/[\s^2^(Fo^2^)+(0.0067P)^2^+0.0000P] where P=(Fo^2^+2Fc^2^)/3'
_refine_ls_weighting_scheme calc
_refine_ls_wR_factor_gt 0.0755
_refine_ls_wR_factor_ref 0.0895
_reflns_number_gt 1280
_reflns_number_total 3016
_reflns_threshold_expression >2sigma(I)
_cod_data_source_file ja0494860si20040203_125100.cif
_cod_data_source_block 1l
_cod_original_formula_sum 'C12 H11  O3 S Cl'
_cod_database_code 4112840

loop_
_symmetry_equiv_pos_as_xyz
'x, y, z'
'-x+1/2, y+1/2, -z+1/2'
'-x, -y, -z'
'x-1/2, -y-1/2, z-1/2'

loop_
_atom_site_label
_atom_site_type_symbol
_atom_site_fract_x
_atom_site_fract_y
_atom_site_fract_z
_atom_site_U_iso_or_equiv
_atom_site_adp_type
_atom_site_occupancy
_atom_site_symmetry_multiplicity
_atom_site_calc_flag
_atom_site_refinement_flags
S1 S 0.52032(7) 0.02562(8) 0.22143(7) 0.0496(3) Uani 1 1 d .
Cl Cl 0.95955(8) 0.00050(9) 0.19989(8) 0.0823(4) Uani 1 1 d .
O1 O 0.40634(19) 0.2383(2) 0.04363(18) 0.0706(7) Uani 1 1 d .
O2 O 0.61866(17) -0.05630(19) 0.30623(18) 0.0636(6) Uani 1 1 d .
O3 O 0.42004(17) -0.03729(19) 0.12313(18) 0.0660(6) Uani 1 1 d .
C1 C 0.7916(3) 0.0145(3) 0.1402(3) 0.0494(8) Uani 1 1 d .
C2 C 0.7332(2) 0.0931(3) 0.1826(2) 0.0417(7) Uani 1 1 d .
C3 C 0.7378(3) 0.1897(4) 0.2670(3) 0.0494(9) Uani 1 1 d D
C4 C 0.6049(2) 0.1411(3) 0.1709(2) 0.0381(7) Uani 1 1 d .
C5 C 0.5237(3) 0.2341(3) 0.0764(3) 0.0469(8) Uani 1 1 d .
C6 C 0.5892(4) 0.3190(4) 0.0210(4) 0.0658(11) Uani 1 1 d D
C7 C 0.4498(3) 0.1211(3) 0.2947(3) 0.0471(8) Uani 1 1 d .
C8 C 0.5208(4) 0.1485(4) 0.4101(4) 0.0741(11) Uani 1 1 d .
C9 C 0.4650(5) 0.2252(4) 0.4681(4) 0.0863(14) Uani 1 1 d .
C10 C 0.3421(5) 0.2728(4) 0.4109(4) 0.0831(13) Uani 1 1 d .
C11 C 0.2724(4) 0.2436(4) 0.2988(5) 0.0919(14) Uani 1 1 d .
C12 C 0.3248(3) 0.1690(4) 0.2383(3) 0.0727(11) Uani 1 1 d D
H1 H 0.751(2) -0.034(2) 0.078(2) 0.042(9) Uiso 1 1 d .
H2 H 0.764(2) 0.2725(18) 0.264(2) 0.054(9) Uiso 1 1 d D
H3 H 0.759(2) 0.164(3) 0.344(2) 0.063(10) Uiso 1 1 d .
H4 H 0.6758(18) 0.314(3) 0.055(3) 0.089(13) Uiso 1 1 d D
H5 H 0.605(4) 0.400(4) 0.059(3) 0.116(17) Uiso 1 1 d .
H6 H 0.533(3) 0.368(4) -0.042(3) 0.114(15) Uiso 1 1 d .
H7 H 0.604(3) 0.107(3) 0.448(2) 0.072(10) Uiso 1 1 d .
H8 H 0.515(3) 0.238(3) 0.545(3) 0.090(13) Uiso 1 1 d .
H9 H 0.311(3) 0.328(3) 0.453(3) 0.076(11) Uiso 1 1 d .
H10 H 0.193(3) 0.284(3) 0.257(3) 0.113(15) Uiso 1 1 d .
H11 H 0.274(2) 0.151(3) 0.1586(16) 0.060(10) Uiso 1 1 d D

loop_
_atom_site_aniso_label
_atom_site_aniso_U_11
_atom_site_aniso_U_22
_atom_site_aniso_U_33
_atom_site_aniso_U_23
_atom_site_aniso_U_13
_atom_site_aniso_U_12
S1 0.0485(5) 0.0453(5) 0.0616(6) -0.0023(5) 0.0297(4) -0.0007(4)
Cl 0.0536(5) 0.0955(8) 0.1063(8) 0.0085(6) 0.0422(5) 0.0185(5)
O1 0.0449(13) 0.0912(18) 0.0667(16) 0.0166(13) 0.0153(12) 0.0079(12)
O2 0.0653(13) 0.0544(14) 0.0803(16) 0.0221(12) 0.0400(13) 0.0203(11)
O3 0.0595(13) 0.0627(15) 0.0784(16) -0.0265(13) 0.0319(12) -0.0272(11)
C1 0.052(2) 0.051(2) 0.049(2) 0.0019(19) 0.0256(18) 0.0011(17)
C2 0.0397(17) 0.0363(18) 0.052(2) -0.0004(15) 0.0219(16) -0.0007(14)
C3 0.042(2) 0.048(2) 0.052(3) -0.001(2) 0.0131(18) -0.0033(17)
C4 0.0330(15) 0.0408(18) 0.0391(19) -0.0037(14) 0.0141(14) 0.0003(13)
C5 0.0464(18) 0.0458(19) 0.047(2) -0.0083(16) 0.0191(18) -0.0019(16)
C6 0.058(3) 0.059(3) 0.075(3) 0.020(3) 0.024(2) 0.003(2)
C7 0.0459(19) 0.053(2) 0.049(2) 0.0014(16) 0.0268(17) -0.0016(15)
C8 0.061(3) 0.100(3) 0.068(3) 0.008(2) 0.033(2) 0.017(2)
C9 0.086(3) 0.122(4) 0.053(3) -0.015(3) 0.031(3) 0.008(3)
C10 0.077(3) 0.101(3) 0.090(4) -0.021(3) 0.054(3) 0.004(3)
C11 0.055(3) 0.125(4) 0.099(4) -0.021(3) 0.036(3) 0.016(3)
C12 0.050(2) 0.104(3) 0.064(3) -0.019(2) 0.025(2) 0.008(2)

loop_
_atom_type_symbol
_atom_type_description
_atom_type_scat_dispersion_real
_atom_type_scat_dispersion_imag
_atom_type_scat_source
C C 0.0033 0.0016 'International Tables Vol C Tables 4.2.6.8 and 6.1.1.4'
H H 0.0000 0.0000 'International Tables Vol C Tables 4.2.6.8 and 6.1.1.4'
O O 0.0106 0.0060 'International Tables Vol C Tables 4.2.6.8 and 6.1.1.4'
S S 0.1246 0.1234 'International Tables Vol C Tables 4.2.6.8 and 6.1.1.4'
Cl Cl 0.1484 0.1585 'International Tables Vol C Tables 4.2.6.8 and 6.1.1.4'

loop_
_geom_angle_atom_site_label_1
_geom_angle_atom_site_label_2
_geom_angle_atom_site_label_3
_geom_angle
O3 S1 O2 118.55(13)
O3 S1 C7 109.70(14)
O2 S1 C7 107.22(14)
O3 S1 C4 108.51(12)
O2 S1 C4 106.28(12)
C7 S1 C4 105.85(13)
C2 C1 Cl 122.1(3)
C2 C1 H1 123.6(16)
Cl C1 H1 114.3(16)
C1 C2 C3 150.4(3)
C1 C2 C4 144.8(3)
C3 C2 C4 64.8(2)
C2 C3 C4 58.97(18)
C2 C3 H2 120.5(17)
C4 C3 H2 119.0(16)
C2 C3 H3 120.4(18)
C4 C3 H3 117.8(17)
H2 C3 H3 111(2)
C2 C4 C5 121.8(2)
C2 C4 C3 56.26(18)
C5 C4 C3 119.6(3)
C2 C4 S1 114.01(19)
C5 C4 S1 117.17(19)
C3 C4 S1 113.9(2)
O1 C5 C6 120.7(3)
O1 C5 C4 120.5(3)
C6 C5 C4 118.8(3)
C5 C6 H4 113(2)
C5 C6 H5 106(2)
H4 C6 H5 83(3)
C5 C6 H6 115(2)
H4 C6 H6 132(3)
H5 C6 H6 84(3)
C8 C7 C12 119.5(3)
C8 C7 S1 119.4(3)
C12 C7 S1 121.1(3)
C7 C8 C9 119.4(4)
C7 C8 H7 117.4(18)
C9 C8 H7 123.0(18)
C10 C9 C8 120.3(4)
C10 C9 H8 124(2)
C8 C9 H8 116(2)
C11 C10 C9 120.0(4)
C11 C10 H9 123.1(18)
C9 C10 H9 116.9(19)
C10 C11 C12 121.3(4)
C10 C11 H10 120(2)
C12 C11 H10 118(2)
C7 C12 C11 119.4(4)
C7 C12 H11 120.7(16)
C11 C12 H11 119.8(16)

loop_
_geom_bond_atom_site_label_1
_geom_bond_atom_site_label_2
_geom_bond_distance
S1 O3 1.4320(18)
S1 O2 1.4367(18)
S1 C7 1.753(3)
S1 C4 1.792(3)
Cl C1 1.729(3)
O1 C5 1.214(3)
C1 C2 1.290(4)
C1 H1 0.88(2)
C2 C3 1.435(4)
C2 C4 1.479(3)
C3 C4 1.561(4)
C3 H2 0.890(16)
C3 H3 0.94(3)
C4 C5 1.493(4)
C5 C6 1.493(4)
C6 H4 0.891(17)
C6 H5 0.92(4)
C6 H6 0.93(4)
C7 C8 1.373(4)
C7 C12 1.375(4)
C8 C9 1.394(5)
C8 H7 0.95(3)
C9 C10 1.356(5)
C9 H8 0.91(3)
C10 C11 1.339(5)
C10 H9 0.94(3)
C11 C12 1.380(5)
C11 H10 0.92(3)
C12 H11 0.947(16)

loop_
_geom_torsion_atom_site_label_1
_geom_torsion_atom_site_label_2
_geom_torsion_atom_site_label_3
_geom_torsion_atom_site_label_4
_geom_torsion
Cl C1 C2 C3 0.3(7)
Cl C1 C2 C4 -178.9(3)
C1 C2 C3 C4 -179.5(6)
C1 C2 C4 C5 -73.9(5)
C3 C2 C4 C5 106.6(3)
C1 C2 C4 C3 179.6(5)
C1 C2 C4 S1 75.9(5)
C3 C2 C4 S1 -103.7(2)
C2 C3 C4 C5 -110.4(3)
C2 C3 C4 S1 103.8(2)
O3 S1 C4 C2 -103.0(2)
O2 S1 C4 C2 25.6(2)
C7 S1 C4 C2 139.4(2)
O3 S1 C4 C5 48.3(2)
O2 S1 C4 C5 176.8(2)
C7 S1 C4 C5 -69.4(2)
O3 S1 C4 C3 -165.1(2)
O2 S1 C4 C3 -36.6(2)
C7 S1 C4 C3 77.2(2)
C2 C4 C5 O1 155.4(3)
C3 C4 C5 O1 -138.2(3)
S1 C4 C5 O1 6.5(4)
C2 C4 C5 C6 -23.0(4)
C3 C4 C5 C6 43.5(4)
S1 C4 C5 C6 -171.8(3)
O3 S1 C7 C8 155.6(3)
O2 S1 C7 C8 25.6(3)
C4 S1 C7 C8 -87.5(3)
O3 S1 C7 C12 -24.5(3)
O2 S1 C7 C12 -154.4(3)
C4 S1 C7 C12 92.4(3)
C12 C7 C8 C9 -0.4(5)
S1 C7 C8 C9 179.6(3)
C7 C8 C9 C10 -0.4(6)
C8 C9 C10 C11 1.7(7)
C9 C10 C11 C12 -2.2(7)
C8 C7 C12 C11 -0.1(5)
S1 C7 C12 C11 179.9(3)
C10 C11 C12 C7 1.4(6)
